data_4132048
loop_
_publ_author_name
'Spanopoulos, Ioannis'
'Ke, Weijun'
'Stoumpos, Constantinos C.'
'Schueller, Emily C.'
'Kontsevoi, Oleg Y.'
'Seshadri, Ram'
'Kanatzidis, Mercouri G.'

_publ_section_title
;
 Unraveling the Chemical Nature of the 3D &quot;Hollow&quot; Hybrid Halide
 Perovskites.
;
_journal_issue 17
_journal_name_full 'Journal of the American Chemical Society'
_journal_page_first 5728
_journal_page_last 5742
_journal_paper_doi 10.1021/jacs.8b01034
_journal_volume 140
_journal_year 2018
_chemical_formula_moiety (H2NCHNH2)0.61(H3NCH2CH2NH3)0.39(Pb)0.727(I)2.844
_chemical_formula_sum 'C H5 I3 N2 Pb0.743'
_chemical_formula_weight 579.7
_chemical_name_common '39% ethylenediamonium formamidinium lead iodide'
_space_group_IT_number 100
_space_group_name_Hall 'P 4 -2ab'
_space_group_name_H-M_alt 'P 4 b m'
_symmetry_cell_setting tetragonal
_symmetry_Int_Tables_number 100
_symmetry_space_group_name_Hall 'P 4 -2ab'
_symmetry_space_group_name_H-M 'P 4 b m'
_cell_angle_alpha 90
_cell_angle_beta 90
_cell_angle_gamma 90
_cell_formula_units_Z 2
_cell_length_a 9.0452(8)
_cell_length_b 9.0452(8)
_cell_length_c 6.4036(11)
_cell_measurement_reflns_used 1604
_cell_measurement_temperature 293
_cell_measurement_theta_max 23.85
_cell_measurement_theta_min 3.18
_cell_volume 523.91(11)
_diffrn_ambient_temperature 293
_diffrn_detector 'image plate (34 cm diameter)'
_diffrn_detector_area_resol_mean 6.67
_diffrn_measured_fraction_theta_full 0.99
_diffrn_measured_fraction_theta_max 0.99
_diffrn_measurement_device 'four-circle diffractometer'
_diffrn_measurement_device_type 'IPDS Stoe'
_diffrn_measurement_method 'rotation method'
_diffrn_radiation_monochromator graphite
_diffrn_radiation_probe x-ray
_diffrn_radiation_source 'X-ray tube'
_diffrn_radiation_type 'Mo K\a'
_diffrn_radiation_wavelength 0.71073
_diffrn_reflns_av_R_equivalents 0.0884
_diffrn_reflns_av_unetI/netI 0.0311
_diffrn_reflns_limit_h_max 12
_diffrn_reflns_limit_h_min -12
_diffrn_reflns_limit_k_max 12
_diffrn_reflns_limit_k_min -12
_diffrn_reflns_limit_l_max 8
_diffrn_reflns_limit_l_min -8
_diffrn_reflns_number 4394
_diffrn_reflns_theta_full 29.18
_diffrn_reflns_theta_max 29.18
_diffrn_reflns_theta_min 3.18
_diffrn_source 'sealed X-ray tube, 12 x 0.4 mm long-fine focus'
_diffrn_source_current 40
_diffrn_source_power 1.20
_diffrn_source_voltage 50
_exptl_absorpt_coefficient_mu 20.757
_exptl_absorpt_correction_T_max 0.2492
_exptl_absorpt_correction_T_min 0.1434
_exptl_absorpt_correction_type integration
_exptl_absorpt_process_details X-Shape
_exptl_crystal_colour red
_exptl_crystal_density_diffrn 3.6748
_exptl_crystal_description 'Red octahedron'
_exptl_crystal_F_000 490
_exptl_crystal_size_max 0.0567
_exptl_crystal_size_mid 0.0403
_exptl_crystal_size_min 0.0323
_refine_diff_density_max 2.12
_refine_diff_density_min -2.24
_refine_ls_abs_structure_details '  379 of Friedel pairs used in the refinement'
_refine_ls_abs_structure_Flack 0.54(8)
_refine_ls_extinction_method none
_refine_ls_goodness_of_fit_gt 3.65
_refine_ls_goodness_of_fit_ref 3.32
_refine_ls_hydrogen_treatment constr
_refine_ls_number_constraints 10
_refine_ls_number_parameters 20
_refine_ls_number_reflns 1105
_refine_ls_number_restraints 2
_refine_ls_R_factor_all 0.0877
_refine_ls_R_factor_gt 0.0769
_refine_ls_shift/su_max 0.0434
_refine_ls_shift/su_mean 0.0071
_refine_ls_structure_factor_coef Fsqd
_refine_ls_weighting_details w=1/(\s^2^(I)+0.0004I^2^)
_refine_ls_weighting_scheme sigma
_refine_ls_wR_factor_gt 0.1475
_refine_ls_wR_factor_ref 0.1483
_reflns_number_gt 904
_reflns_number_total 1105
_reflns_threshold_expression I>2\s(I)
_cod_data_source_file ja8b01034_si_002.cif
_cod_data_source_block 39%_EN_FAPbI3
_cod_depositor_comments
;
The following automatic conversions were performed:

data item '_diffrn_radiation_probe' value 'X-ray' was changed to
'x-ray' in accordance with the
/home/saulius/struct/COD-crude-data/automatic-downloads/DataCite-retrospective/ACS/depositions/lib/dictionaries/cif_core.dic
dictionary named 'cif_core.dic' version 2.4.2 last updated on
2011-04-26.

data item '_exptl_absorpt_correction_type' value 'Integration' was
changed to 'integration' in accordance with the
/home/saulius/struct/COD-crude-data/automatic-downloads/DataCite-retrospective/ACS/depositions/lib/dictionaries/cif_core.dic
dictionary named 'cif_core.dic' version 2.4.2 last updated on
2011-04-26.

Automatic conversion script
Id: cif_fix_values 6909 2019-04-08 15:41:33Z antanas 
;
_cod_original_sg_symbol_Hall 'P 4;-2ab'
_cod_original_formula_sum 'C1 H5 I3 N2 Pb0.743'
_cod_database_code 4132048

loop_
_space_group_symop_id
_space_group_symop_operation_xyz
1 x,y,z
2 -x,-y,z
3 -y,x,z
4 y,-x,z
5 x+1/2,-y+1/2,z
6 -x+1/2,y+1/2,z
7 -y+1/2,-x+1/2,z
8 y+1/2,x+1/2,z

loop_
_atom_site_label
_atom_site_type_symbol
_atom_site_fract_x
_atom_site_fract_y
_atom_site_fract_z
_atom_site_adp_type
_atom_site_U_iso_or_equiv
_atom_site_site_symmetry_multiplicity
_atom_site_occupancy
_atom_site_calc_flag
I1 I 0 0 0.0012(16) Uani 0.0850(10) 2 1 d
Pb1 Pb 0 0 0.5063(9) Uani 0.0571(6) 2 0.743(6) d
I2 I 0.2154(3) 0.7154(3) 0.5178(13) Uani 0.1206(10) 4 1 d
C C 0 0.5 0.016(8) Uiso 0.20(2) 2 1 d
N N 0.09134(7) 0.40866(7) 0.105(8) Uiso 0.20(2) 4 1 d
H1c H 0 0.5 -0.134369 Uiso 0.2448 2 1 d
H1n H 0.096086 0.403914 0.240071 Uiso 0.2448 4 1 d
H2n H 0.147727 0.352273 0.028568 Uiso 0.2448 4 1 d

loop_
_atom_site_aniso_label
_atom_site_aniso_type_symbol
_atom_site_aniso_U_11
_atom_site_aniso_U_22
_atom_site_aniso_U_33
_atom_site_aniso_U_12
_atom_site_aniso_U_13
_atom_site_aniso_U_23
I1 I 0.1075(14) 0.1075(14) 0.040(2) 0 0 0
Pb1 Pb 0.0577(8) 0.0577(8) 0.0558(15) 0 0 0
I2 I 0.1331(17) 0.1331(17) 0.0956(19) 0.0778(18) 0.005(5) 0.005(5)

loop_
_atom_type_symbol
_atom_type_scat_dispersion_real
_atom_type_scat_dispersion_imag
_atom_type_scat_source
C 0.0033 0.0016 'International Tables Vol C tables 4.2.6.8 and 6.1.1.1'
H 0.0000 0.0000 'International Tables Vol C tables 4.2.6.8 and 6.1.1.1'
I -0.4742 1.8119 'International Tables Vol C tables 4.2.6.8 and 6.1.1.1'
N 0.0061 0.0033 'International Tables Vol C tables 4.2.6.8 and 6.1.1.1'
Pb -3.3944 10.1111 'International Tables Vol C tables 4.2.6.8 and 6.1.1.1'

loop_
_exptl_crystal_face_index_h
_exptl_crystal_face_index_k
_exptl_crystal_face_index_l
_exptl_crystal_face_perp_dist
30 -20 -23 0.0567
-5 -30 -11 0.0403
-1 -2 -30 0.0561
7 30 11 0.0323
-30 1 -20 0.0437
30 23 -19 0.0456
-3 30 28 0.0513
30 -30 9 0.0558
-21 -30 -3 0.0433
21 30 11 0.0357
-5 -19 30 0.0450
-30 29 -10 0.0475

loop_
_geom_angle_atom_site_label_1
_geom_angle_atom_site_label_2
_geom_angle_atom_site_label_3
_geom_angle_site_symmetry_1
_geom_angle_site_symmetry_3
_geom_angle
Pb1 I1 Pb1 1_554 . 180.0(5)
Pb1 I1 N 1_554 . 99.9(8)
Pb1 I1 N 1_554 2_555 99.9(8)
Pb1 I1 N 1_554 3_555 99.9(8)
Pb1 I1 N 1_554 4_555 99.9(8)
Pb1 I1 N . . 80.1(8)
Pb1 I1 N . 2_555 80.1(8)
Pb1 I1 N . 3_555 80.1(8)
Pb1 I1 N . 4_555 80.1(8)
N I1 N . 2_555 160.2(11)
N I1 N . 3_555 88.30(19)
N I1 N . 4_555 88.30(19)
N I1 N 2_555 3_555 88.30(19)
N I1 N 2_555 4_555 88.30(19)
N I1 N 3_555 4_555 160.2(11)
I1 Pb1 I1 . 1_556 180.0(5)
I1 Pb1 I2 . 1_545 91.31(17)
I1 Pb1 I2 . 2_565 91.31(17)
I1 Pb1 I2 . 3_655 91.31(17)
I1 Pb1 I2 . 4_455 91.31(17)
I1 Pb1 I2 1_556 1_545 88.69(17)
I1 Pb1 I2 1_556 2_565 88.69(17)
I1 Pb1 I2 1_556 3_655 88.69(17)
I1 Pb1 I2 1_556 4_455 88.69(17)
I2 Pb1 I2 1_545 2_565 177.4(3)
I2 Pb1 I2 1_545 3_655 89.97(7)
I2 Pb1 I2 1_545 4_455 89.97(7)
I2 Pb1 I2 2_565 3_655 89.97(7)
I2 Pb1 I2 2_565 4_455 89.97(7)
I2 Pb1 I2 3_655 4_455 177.4(3)
Pb1 I2 Pb1 1_565 5_555 164.02(11)
Pb1 I2 N 1_565 . 111.7(3)
Pb1 I2 N 1_565 2_565 77.87(15)
Pb1 I2 N 1_565 4_565 83.67(14)
Pb1 I2 N 5_555 . 77.87(15)
Pb1 I2 N 5_555 2_565 111.7(3)
Pb1 I2 N 5_555 4_565 83.67(14)
N I2 N . 2_565 34.0(2)
N I2 N . 4_565 89.2(8)
N I2 N 2_565 4_565 89.2(8)
N C N . 2_565 128(5)
N C H1c . . 116
N C H1c 2_565 . 116
I1 N I1 . 5_555 112.6(4)
I1 N I2 . . 147.3(13)
I1 N I2 . 2_565 72.2(3)
I1 N I2 . 3_655 76.4(3)
I1 N C . . 113.5(16)
I1 N H1n . . 97.75
I1 N H2n . . 57.73
I1 N I2 5_555 . 72.2(3)
I1 N I2 5_555 2_565 147.3(13)
I1 N I2 5_555 3_655 76.4(3)
I1 N C 5_555 . 113.5(16)
I1 N H1n 5_555 . 97.75
I1 N H2n 5_555 . 57.73
I2 N I2 . 2_565 87.2(9)
I2 N I2 . 3_655 73.5(8)
I2 N C . . 91.6(19)
I2 N H1n . . 50.17
I2 N H2n . . 127.8
I2 N I2 2_565 3_655 73.5(8)
I2 N C 2_565 . 91.6(19)
I2 N H1n 2_565 . 50.17
I2 N H2n 2_565 . 127.8
I2 N C 3_655 . 159(3)
I2 N H1n 3_655 . 39.05
I2 N H2n 3_655 . 80.95
C N H1n . . 120
C N H2n . . 120
H1n N H2n . . 120

loop_
_geom_bond_atom_site_label_1
_geom_bond_atom_site_label_2
_geom_bond_site_symmetry_2
_geom_bond_distance
I1 Pb1 1_554 3.169(12)
I1 Pb1 . 3.235(12)
I1 N . 3.845(9)
I1 N 2_555 3.845(9)
I1 N 3_555 3.845(9)
I1 N 4_555 3.845(9)
Pb1 I2 1_545 3.229(3)
Pb1 I2 2_565 3.229(3)
Pb1 I2 3_655 3.229(3)
Pb1 I2 4_455 3.229(3)
I2 N . 3.99(3)
I2 N 2_565 3.99(3)
I2 N 4_565 3.62(4)
C N . 1.30(3)
C N 2_565 1.30(3)
C H1c . 0.96
N H1n . 0.87
N H2n . 0.87

loop_
_twin_individual_id
_twin_individual_mass_fraction_refined
_twin_individual_twin_matrix_11
_twin_individual_twin_matrix_12
_twin_individual_twin_matrix_13
_twin_individual_twin_matrix_21
_twin_individual_twin_matrix_22
_twin_individual_twin_matrix_23
_twin_individual_twin_matrix_31
_twin_individual_twin_matrix_32
_twin_individual_twin_matrix_33
1 0.41(8) 1 0 0 0 1 0 0 0 1
2 0.54(8) -1 0 0 0 -1 0 0 0 -1
3 0.054(7) -0.5 0.5 0.5 0.5 -0.5 0.5 1 1 0

loop_
_restr_distance_atom_site_label_1
_restr_distance_atom_site_label_2
_restr_distance_target
_restr_distance_target_weight_param
C N 1.3 0.001

loop_
_restr_angle_atom_site_label_1
_restr_angle_atom_site_label_2
_restr_angle_atom_site_label_3
_restr_angle_site_symmetry_3
_restr_angle_target
_restr_angle_target_weight_param
N C N 2_565 128 0.01
